data_4105568
loop_
_publ_author_name
'Gloria Villar-Acevedo'
'Elaine Nam'
'Sarah Fitch'
'Jason Benedict'
'John Freudenthal'
'Werner Kaminsky'
'Julie A. Kovacs'

_publ_contact_author_address
;
Department of Chemistry, BOX 351700
University of Washington
Seattle, WA 98195
USA
;
_publ_contact_author_email wernerka@u.washington.edu
_publ_contact_author_name 'Werner Kaminsky'
_publ_section_title
;
 Influence of Thiolate Ligands on Reductive N-O Bond Activation. Probing
 the O2-Binding Site of a Biomimetic Superoxide Reductase Analogue and
 Examining the Proton-Dependent Reduction of Nitrite
;
_journal_name_full 'Journal of the American Chemical Society'
_journal_page_first 1419
_journal_page_last 1427
_journal_paper_doi 10.1021/ja107551u
_journal_volume 133
_journal_year 2011
_chemical_formula_moiety 'C11 H25 Fe N5 O S, C F3 O3 S'
_chemical_formula_sum 'C12 H25 F3 Fe N5 O4 S2'
_chemical_formula_weight 480.34
_chemical_name_common gloria03
_chemical_name_systematic gloria03
_space_group_IT_number 62
_symmetry_cell_setting orthorhombic
_symmetry_Int_Tables_number 62
_symmetry_space_group_name_Hall '-P 2ac 2n'
_symmetry_space_group_name_H-M 'P n m a'
_atom_sites_solution_hydrogens geom
_atom_sites_solution_primary direct
_atom_sites_solution_secondary difmap
_audit_creation_method SHELXL-97
_cell_angle_alpha 90.00
_cell_angle_beta 90.00
_cell_angle_gamma 90.00
_cell_formula_units_Z 4
_cell_length_a 14.4552(2)
_cell_length_b 8.5295(5)
_cell_length_c 15.6713(4)
_cell_measurement_reflns_used 472
_cell_measurement_temperature 130(2)
_cell_volume 1932.20(13)
_computing_cell_refinement 'HKL Scalepack (Otwinowski & Minor 1997)'
_computing_data_collection KappaCCD
_computing_data_reduction 'HKL Scalepack (Otwinowski & Minor 1997)'
_computing_molecular_graphics 'maXus, Zortep'
_computing_publication_material 'SHELXL-97 (Sheldrick, 1997)'
_computing_structure_refinement 'SHELXL-97 (Sheldrick, 1997)'
_computing_structure_solution SIR97
_diffrn_ambient_temperature 130(2)
_diffrn_measured_fraction_theta_full 0.999
_diffrn_measured_fraction_theta_max 0.990
_diffrn_measurement_device_type 'Nonius KappaCCD'
_diffrn_measurement_method '\f and \w scans'
_diffrn_radiation_monochromator graphite
_diffrn_radiation_source 'fine-focus sealed tube'
_diffrn_radiation_type MoK\a
_diffrn_radiation_wavelength 0.71073
_diffrn_reflns_av_R_equivalents 0.0599
_diffrn_reflns_av_sigmaI/netI 0.0661
_diffrn_reflns_limit_h_max 18
_diffrn_reflns_limit_h_min -19
_diffrn_reflns_limit_k_max 11
_diffrn_reflns_limit_k_min -11
_diffrn_reflns_limit_l_max 20
_diffrn_reflns_limit_l_min -20
_diffrn_reflns_number 7267
_diffrn_reflns_theta_full 25.00
_diffrn_reflns_theta_max 28.29
_diffrn_reflns_theta_min 2.60
_exptl_absorpt_coefficient_mu 1.054
_exptl_absorpt_correction_T_max 0.8330
_exptl_absorpt_correction_T_min 0.7428
_exptl_absorpt_correction_type multi-scan
_exptl_absorpt_process_details HKL2000
_exptl_crystal_colour brown
_exptl_crystal_density_diffrn 1.651
_exptl_crystal_description prism
_exptl_crystal_F_000 996
_exptl_crystal_size_max 0.30
_exptl_crystal_size_mid 0.21
_exptl_crystal_size_min 0.18
_refine_diff_density_max 0.760
_refine_diff_density_min -0.397
_refine_diff_density_rms 0.095
_refine_ls_extinction_method none
_refine_ls_goodness_of_fit_ref 1.025
_refine_ls_hydrogen_treatment constr
_refine_ls_matrix_type full
_refine_ls_number_parameters 176
_refine_ls_number_reflns 2541
_refine_ls_number_restraints 0
_refine_ls_restrained_S_all 1.025
_refine_ls_R_factor_all 0.0822
_refine_ls_R_factor_gt 0.0514
_refine_ls_shift/su_max 0.000
_refine_ls_shift/su_mean 0.000
_refine_ls_structure_factor_coef Fsqd
_refine_ls_weighting_details 'calc w=1/[\s^2^(Fo^2^)+(0.0800P)^2^+0.3150P] where P=(Fo^2^+2Fc^2^)/3'
_refine_ls_weighting_scheme calc
_refine_ls_wR_factor_gt 0.1268
_refine_ls_wR_factor_ref 0.1413
_reflns_number_gt 1793
_reflns_number_total 2541
_reflns_threshold_expression >2sigma(I)
_cod_data_source_file ja107551u_si_002.cif
_cod_data_source_block shelxl
_cod_database_code 4105568

loop_
_symmetry_equiv_pos_as_xyz
'x, y, z'
'-x+1/2, -y, z+1/2'
'x+1/2, -y+1/2, -z+1/2'
'-x, y+1/2, -z'
'-x, -y, -z'
'x-1/2, y, -z-1/2'
'-x-1/2, y-1/2, z-1/2'
'x, -y-1/2, z'

loop_
_atom_site_label
_atom_site_type_symbol
_atom_site_fract_x
_atom_site_fract_y
_atom_site_fract_z
_atom_site_U_iso_or_equiv
_atom_site_adp_type
_atom_site_occupancy
_atom_site_symmetry_multiplicity
_atom_site_calc_flag
_atom_site_refinement_flags
Fe1 Fe 0.43913(3) 0.7500 0.10551(3) 0.0256(2) Uani 1 2 d S
S1 S 0.41234(7) 0.7500 -0.03773(6) 0.0311(3) Uani 1 2 d S
S2 S 0.18760(7) 0.2500 0.14339(7) 0.0422(3) Uani 1 2 d S
F1 F 0.1388(5) 0.1768(8) -0.0103(3) 0.103(2) Uani 0.50 1 d P
F2 F 0.0689(5) 0.1309(7) 0.0338(5) 0.081(2) Uani 0.50 1 d P
F3 F 0.0345(5) 0.1457(11) 0.0808(5) 0.114(3) Uani 0.50 1 d P
O1 O 0.6264(3) 0.7148(11) 0.0629(4) 0.087(4) Uani 0.50 1 d P
O2 O 0.2549(5) 0.1518(13) 0.1077(5) 0.110(4) Uani 0.50 1 d P
O3 O 0.2132(8) 0.1010(9) 0.1608(7) 0.115(4) Uani 0.50 1 d P
O4 O 0.1375(4) 0.1717(9) 0.2078(3) 0.092(3) Uani 0.50 1 d P
N1 N 0.5611(2) 0.7500 0.0960(2) 0.0356(8) Uani 1 2 d S
N2 N 0.2941(2) 0.7500 0.11102(17) 0.0245(7) Uani 1 2 d S
N3 N 0.4185(2) 0.7500 0.2453(2) 0.0337(8) Uani 1 2 d S
N4 N 0.43461(17) 0.4987(3) 0.13641(19) 0.0398(6) Uani 1 1 d .
H4A H 0.3816 0.4564 0.1136 0.048 Uiso 1 1 calc R
H4B H 0.4842 0.4500 0.1109 0.048 Uiso 1 1 calc R
C1 C 0.2552(2) 0.8982(6) -0.0910(2) 0.0664(13) Uani 1 1 d .
H1A H 0.1878 0.8986 -0.0974 0.080 Uiso 1 1 calc R
H1B H 0.2842 0.9003 -0.1476 0.080 Uiso 1 1 calc R
H1C H 0.2746 0.9907 -0.0585 0.080 Uiso 1 1 calc R
C2 C 0.2850(3) 0.7500 -0.0437(2) 0.0369(10) Uani 1 2 d S
C3 C 0.2428(3) 0.7500 0.0446(2) 0.0326(9) Uani 1 2 d S
C4 C 0.1389(3) 0.7500 0.0516(3) 0.0600(16) Uani 1 2 d S
H4C H 0.1185 0.8484 0.0747 0.090 Uiso 0.50 1 d PR
H4D H 0.1196 0.6664 0.0886 0.090 Uiso 0.50 1 d PR
H4E H 0.1123 0.7352 -0.0039 0.090 Uiso 0.50 1 d PR
C5 C 0.2530(3) 0.7500 0.1967(2) 0.0404(11) Uani 1 2 d S
H5A H 0.2003 0.6760 0.1976 0.048 Uiso 0.50 1 calc PR
H5B H 0.2286 0.8560 0.2091 0.048 Uiso 0.50 1 calc PR
C6 C 0.3190(3) 0.7056(6) 0.2640(3) 0.0293(14) Uani 0.50 1 d P
H6A H 0.3072 0.5932 0.2660 0.035 Uiso 0.50 1 d PR
H6B H 0.3055 0.7500 0.3189 0.035 Uiso 1 2 d SR
C7 C 0.4651(2) 0.6082(4) 0.2770(2) 0.0525(9) Uani 1 1 d .
H7A H 0.4496 0.5927 0.3380 0.063 Uiso 1 1 calc R
H7B H 0.5329 0.6221 0.2725 0.063 Uiso 1 1 calc R
C8 C 0.4366(3) 0.4655(5) 0.2271(3) 0.0752(14) Uani 1 1 d .
H8A H 0.4825 0.3901 0.2393 0.090 Uiso 1 1 d R
H8B H 0.3775 0.4360 0.2441 0.090 Uiso 1 1 d R
C9 C 0.1027(3) 0.2500 0.0587(3) 0.0507(13) Uani 1 2 d S

loop_
_atom_site_aniso_label
_atom_site_aniso_U_11
_atom_site_aniso_U_22
_atom_site_aniso_U_33
_atom_site_aniso_U_23
_atom_site_aniso_U_13
_atom_site_aniso_U_12
Fe1 0.0188(3) 0.0339(4) 0.0241(3) 0.000 0.00095(19) 0.000
S1 0.0242(5) 0.0459(6) 0.0232(5) 0.000 0.0049(4) 0.000
S2 0.0283(5) 0.0634(8) 0.0349(6) 0.000 -0.0076(4) 0.000
F1 0.094(4) 0.161(7) 0.055(3) -0.046(3) -0.020(3) 0.030(4)
F2 0.103(6) 0.047(3) 0.094(6) -0.007(3) -0.064(5) -0.011(3)
F3 0.054(4) 0.176(8) 0.113(5) 0.080(5) -0.051(4) -0.063(4)
O1 0.030(2) 0.079(10) 0.153(5) -0.043(5) 0.020(3) -0.008(3)
O2 0.061(4) 0.183(10) 0.085(5) -0.052(5) -0.033(3) 0.082(5)
O3 0.144(9) 0.059(4) 0.142(8) 0.003(5) -0.109(7) 0.010(5)
O4 0.076(4) 0.161(8) 0.039(3) 0.031(3) -0.014(3) -0.039(4)
N1 0.0162(16) 0.038(2) 0.052(2) 0.000 0.0015(14) 0.000
N2 0.0201(15) 0.0308(17) 0.0227(15) 0.000 0.0040(12) 0.000
N3 0.0230(17) 0.053(2) 0.0250(16) 0.000 -0.0029(12) 0.000
N4 0.0279(13) 0.0366(15) 0.0550(16) -0.0059(12) 0.0004(11) 0.0080(11)
C1 0.046(2) 0.116(4) 0.0370(17) 0.032(2) 0.0074(14) 0.032(2)
C2 0.028(2) 0.064(3) 0.0193(18) 0.000 -0.0042(15) 0.000
C3 0.0215(19) 0.051(3) 0.0249(19) 0.000 0.0012(14) 0.000
C4 0.025(2) 0.125(5) 0.030(2) 0.000 -0.0011(17) 0.000
C5 0.024(2) 0.076(3) 0.0203(19) 0.000 0.0037(15) 0.000
C6 0.027(2) 0.035(4) 0.026(2) 0.0069(19) 0.0044(19) 0.002(2)
C7 0.054(2) 0.059(2) 0.0453(18) 0.0210(17) -0.0229(16) -0.0170(18)
C8 0.098(3) 0.050(2) 0.078(3) 0.031(2) -0.050(2) -0.025(2)
C9 0.032(2) 0.079(4) 0.041(3) 0.000 -0.008(2) 0.000

loop_
_atom_type_symbol
_atom_type_description
_atom_type_scat_dispersion_real
_atom_type_scat_dispersion_imag
_atom_type_scat_source
C C 0.0033 0.0016 'International Tables Vol C Tables 4.2.6.8 and 6.1.1.4'
H H 0.0000 0.0000 'International Tables Vol C Tables 4.2.6.8 and 6.1.1.4'
N N 0.0061 0.0033 'International Tables Vol C Tables 4.2.6.8 and 6.1.1.4'
O O 0.0106 0.0060 'International Tables Vol C Tables 4.2.6.8 and 6.1.1.4'
S S 0.1246 0.1234 'International Tables Vol C Tables 4.2.6.8 and 6.1.1.4'
F F 0.0171 0.0103 'International Tables Vol C Tables 4.2.6.8 and 6.1.1.4'
Fe Fe 0.3463 0.8444 'International Tables Vol C Tables 4.2.6.8 and 6.1.1.4'

loop_
_geom_angle_atom_site_label_1
_geom_angle_atom_site_label_2
_geom_angle_atom_site_label_3
_geom_angle
_geom_angle_site_symmetry_1
_geom_angle_site_symmetry_3
N1 Fe1 N2 177.55(14) . .
N1 Fe1 N4 92.76(7) . .
N2 Fe1 N4 87.78(7) . .
N1 Fe1 N4 92.76(7) . 8_575
N2 Fe1 N4 87.78(7) . 8_575
N4 Fe1 N4 154.31(15) . 8_575
N1 Fe1 N3 102.58(15) . .
N2 Fe1 N3 79.87(11) . .
N4 Fe1 N3 77.16(8) . .
N4 Fe1 N3 77.16(8) 8_575 .
N1 Fe1 S1 94.97(12) . .
N2 Fe1 S1 82.57(8) . .
N4 Fe1 S1 102.24(8) . .
N4 Fe1 S1 102.24(8) 8_575 .
N3 Fe1 S1 162.45(9) . .
C2 S1 Fe1 102.71(12) . .
O3 S2 O3 140.2(6) . 8_565
O3 S2 O2 116.9(8) . 8_565
O3 S2 O2 47.8(5) 8_565 8_565
O3 S2 O2 47.8(5) . .
O3 S2 O2 116.9(8) 8_565 .
O2 S2 O2 73.5(10) 8_565 .
O3 S2 O4 63.3(6) . .
O3 S2 O4 116.2(7) 8_565 .
O2 S2 O4 157.8(4) 8_565 .
O2 S2 O4 111.1(6) . .
O3 S2 O4 116.2(7) . 8_565
O3 S2 O4 63.3(6) 8_565 8_565
O2 S2 O4 111.1(6) 8_565 8_565
O2 S2 O4 157.8(4) . 8_565
O4 S2 O4 56.5(7) . 8_565
O3 S2 C9 109.5(3) . .
O3 S2 C9 109.5(3) 8_565 .
O2 S2 C9 100.3(3) 8_565 .
O2 S2 C9 100.3(3) . .
O4 S2 C9 100.2(3) . .
O4 S2 C9 100.2(3) 8_565 .
F1 F1 F2 107.7(4) 8_565 .
F1 F1 C9 62.5(3) 8_565 .
F2 F1 C9 53.7(3) . .
F3 F2 C9 80.7(8) . .
F3 F2 F1 146.5(9) . .
C9 F2 F1 66.1(5) . .
F2 F3 C9 59.1(6) . .
F2 F3 F3 98.1(8) . 8_565
C9 F3 F3 49.6(5) . 8_565
O1 O1 N1 74.4(5) 8_575 .
O3 O2 S2 63.9(5) . .
O3 O2 O2 112.9(8) . 8_565
S2 O2 O2 53.2(5) . 8_565
O2 O3 S2 68.4(6) . .
O2 O3 O4 128.7(9) . .
S2 O3 O4 60.3(5) . .
O4 O4 S2 61.7(3) 8_565 .
O4 O4 O3 114.6(5) 8_565 .
S2 O4 O3 56.4(4) . .
O1 N1 Fe1 151.7(4) 8_575 .
O1 N1 Fe1 151.7(4) . .
C3 N2 C5 120.7(3) . .
C3 N2 Fe1 123.1(2) . .
C5 N2 Fe1 116.2(2) . .
C7 N3 C7 110.6(3) . 8_575
C7 N3 C6 99.4(3) . .
C7 N3 C6 125.1(3) 8_575 .
C7 N3 C6 125.1(3) . 8_575
C7 N3 C6 99.4(3) 8_575 8_575
C7 N3 Fe1 105.8(2) . .
C7 N3 Fe1 105.8(2) 8_575 .
C6 N3 Fe1 108.7(2) . .
C6 N3 Fe1 108.7(2) 8_575 .
C8 N4 Fe1 114.0(2) . .
C8 N4 H4A 108.8 . .
Fe1 N4 H4A 108.8 . .
C8 N4 H4B 108.8 . .
Fe1 N4 H4B 108.8 . .
H4A N4 H4B 107.7 . .
C2 C1 H1A 109.5 . .
C2 C1 H1B 109.5 . .
H1A C1 H1B 109.5 . .
C2 C1 H1C 109.5 . .
H1A C1 H1C 109.5 . .
H1B C1 H1C 109.5 . .
C3 C2 C1 109.3(2) . .
C3 C2 C1 109.3(2) . 8_575
C1 C2 C1 111.7(4) . 8_575
C3 C2 S1 110.9(3) . .
C1 C2 S1 107.9(2) . .
C1 C2 S1 107.9(2) 8_575 .
N2 C3 C4 121.2(3) . .
N2 C3 C2 120.8(3) . .
C4 C3 C2 118.0(3) . .
C3 C4 H4C 109.5 . .
C3 C4 H4D 109.5 . .
H4C C4 H4D 109.5 . .
C3 C4 H4E 109.4 . .
H4C C4 H4E 109.5 . .
H4D C4 H4E 109.5 . .
N2 C5 C6 113.2(3) . .
N2 C5 H5A 108.9 . .
C6 C5 H5A 108.9 . .
N2 C5 H5B 108.9 . .
C6 C5 H5B 108.9 . .
H5A C5 H5B 107.8 . .
C5 C6 N3 114.3(3) . .
C5 C6 H6A 99.4 . .
N3 C6 H6A 114.7 . .
C5 C6 H6B 114.2 . .
N3 C6 H6B 105.6 . .
H6A C6 H6B 108.9 . .
N3 C7 C8 111.4(3) . .
N3 C7 H7A 109.4 . .
C8 C7 H7A 109.4 . .
N3 C7 H7B 109.4 . .
C8 C7 H7B 109.4 . .
H7A C7 H7B 108.0 . .
N4 C8 C7 110.9(3) . .
N4 C8 H8A 110.2 . .
C7 C8 H8A 104.7 . .
N4 C8 H8B 108.4 . .
C7 C8 H8B 108.8 . .
H8A C8 H8B 113.8 . .
F2 C9 F2 116.9(7) 8_565 .
F2 C9 F1 60.2(5) 8_565 8_565
F2 C9 F1 106.8(6) . 8_565
F2 C9 F1 106.8(6) 8_565 .
F2 C9 F1 60.2(5) . .
F1 C9 F1 55.0(7) 8_565 .
F1 C9 F3 100.4(5) 8_565 8_565
F1 C9 F3 141.1(5) . 8_565
F1 C9 F3 141.1(5) 8_565 .
F1 C9 F3 100.4(5) . .
F3 C9 F3 80.8(9) 8_565 .
F2 C9 S2 121.2(4) 8_565 .
F2 C9 S2 121.2(4) . .
F1 C9 S2 108.9(4) 8_565 .
F1 C9 S2 108.9(4) . .
F3 C9 S2 107.6(4) 8_565 .
F3 C9 S2 107.6(4) . .

loop_
_geom_bond_atom_site_label_1
_geom_bond_atom_site_label_2
_geom_bond_distance
_geom_bond_site_symmetry_2
Fe1 N1 1.770(3) .
Fe1 N2 2.099(3) .
Fe1 N4 2.198(3) .
Fe1 N4 2.198(3) 8_575
Fe1 N3 2.211(3) .
Fe1 S1 2.2779(10) .
S1 C2 1.843(4) .
S2 O3 1.352(7) .
S2 O3 1.352(7) 8_565
S2 O2 1.400(6) 8_565
S2 O2 1.400(6) .
S2 O4 1.411(5) .
S2 O4 1.411(5) 8_565
S2 C9 1.808(5) .
F1 C9 1.353(6) .
F2 C9 1.193(6) .
F3 C9 1.372(7) .
O1 N1 1.118(6) .
O3 O4 1.451(13) .
N1 O1 1.118(6) 8_575
N2 C3 1.278(5) .
N2 C5 1.468(5) .
N3 C7 1.472(4) .
N3 C7 1.472(4) 8_575
N3 C6 1.515(6) .
N3 C6 1.515(6) 8_575
N4 C8 1.450(5) .
N4 H4A 0.9200 .
N4 H4B 0.9200 .
C1 C2 1.527(4) .
C1 H1A 0.9800 .
C1 H1B 0.9800 .
C1 H1C 0.9800 .
C2 C3 1.512(5) .
C2 C1 1.527(4) 8_575
C3 C4 1.507(6) .
C4 H4C 0.9600 .
C4 H4D 0.9600 .
C4 H4E 0.9600 .
C5 C6 1.472(6) .
C5 H5A 0.9900 .
C5 H5B 0.9900 .
C6 H6A 0.9745 .
C6 H6B 0.9595 .
C7 C8 1.504(5) .
C7 H7A 0.9900 .
C7 H7B 0.9900 .
C8 H8A 0.9434 .
C8 H8B 0.9297 .
C9 F2 1.193(6) 8_565
C9 F1 1.353(6) 8_565
C9 F3 1.372(7) 8_565
